data_7037872
loop_
_publ_author_name
'Wang, Shi-Yu'
'Wang, Wen-Min'
'Zhang, Hong-Xia'
'Shen, Hai-Yun'
'Jiang, Li'
'Cui, Jian-Zhong'
'Gao, Hong-Ling'

_publ_section_title
;
 Seven phenoxido-bridged complexes encapsulated by 8-hydroxyquinoline
 Schiff base derivatives and \b-diketone ligands: single-molecule magnet,
 magnetic refrigeration and luminescence properties.
;
_journal_issue 8
_journal_name_full 'Dalton transactions (Cambridge, England : 2003)'
_journal_page_first 3362
_journal_page_last 3371
_journal_paper_doi 10.1039/c5dt04391c
_journal_volume 45
_journal_year 2016
_chemical_formula_moiety 'C52 H24 Cl2 F24 Ho2 N4 O10'
_chemical_formula_sum 'C52 H24 Cl2 F24 Ho2 N4 O10'
_chemical_formula_weight 1721.51
_chemical_name_systematic
;
 ? 
;
_space_group_crystal_system monoclinic
_space_group_IT_number 14
_space_group_name_Hall '-P 2yn'
_space_group_name_H-M_alt 'P 1 21/n 1'
_symmetry_space_group_name_Hall '-P 2yn'
_symmetry_space_group_name_H-M 'P 1 21/n 1'
_atom_sites_solution_hydrogens geom
_audit_creation_date 2015-12-15
_audit_creation_method
;
Olex2 1.2
(compiled 2015.09.30 svn.r3233 for OlexSys, GUI svn.r5103)
;
_audit_update_record
;
2016-01-01 deposited with the CCDC.
2016-01-04 downloaded from the CCDC.
;
_cell_angle_alpha 90
_cell_angle_beta 95.15(3)
_cell_angle_gamma 90
_cell_formula_units_Z 2
_cell_length_a 11.361(2)
_cell_length_b 19.160(4)
_cell_length_c 13.035(3)
_cell_measurement_reflns_used 8522
_cell_measurement_temperature 113.1500
_cell_measurement_theta_max 27.8944
_cell_measurement_theta_min 1.8951
_cell_volume 2826.0(10)
_computing_cell_refinement 'CrystalClear (Rigaku Inc., 2008)'
_computing_data_collection 'CrystalClear (Rigaku Inc., 2008)'
_computing_data_reduction 'CrystalClear (Rigaku Inc., 2008)'
_computing_molecular_graphics 'Olex2 (Dolomanov et al., 2009)'
_computing_publication_material 'Olex2 (Dolomanov et al., 2009)'
_computing_structure_refinement 'ShelXL (Sheldrick, 2015)'
_computing_structure_solution
;
????
;
_diffrn_ambient_temperature 113.1500
_diffrn_detector_area_resol_mean 28.5714
_diffrn_measured_fraction_theta_full 0.999
_diffrn_measured_fraction_theta_max 0.997
_diffrn_measurement_details
;
scan:
    Number of images: 90
               Slice: -110.0000 - 70.0000
         Image width: 2.0000
            Exp time: 8.0000
       Rotation axis: Omega
               Omega: 0.0000
                 Chi: 45.0000
                 Phi: 0.0000
                 XTD: 44.9871
              2theta: -19.9345
scan:
    Number of images: 70
               Slice: -110.0000 - 30.0000
         Image width: 2.0000
            Exp time: 8.0000
       Rotation axis: Omega
               Omega: 0.0000
                 Chi: 45.0000
                 Phi: 90.0000
                 XTD: 44.9871
              2theta: -19.9345
scan:
    Number of images: 60
               Slice: -110.0000 - 10.0000
         Image width: 2.0000
            Exp time: 8.0000
       Rotation axis: Omega
               Omega: 0.0000
                 Chi: 45.0000
                 Phi: 180.0000
                 XTD: 44.9871
              2theta: -19.9345
;
_diffrn_measurement_device
;
Saturn70 (4x4 bin mode)
;
_diffrn_measurement_device_details
;
AFC10: Fixed Chi 2 circle
;
_diffrn_measurement_device_type 'Rigaku Saturn 70 CCD'
_diffrn_measurement_method '\w scans'
_diffrn_orient_matrix_type d*Trek
_diffrn_orient_matrix_UB_11 -0.0589
_diffrn_orient_matrix_UB_12 -0.0032
_diffrn_orient_matrix_UB_13 -0.0658
_diffrn_orient_matrix_UB_21 -0.0508
_diffrn_orient_matrix_UB_22 0.0470
_diffrn_orient_matrix_UB_23 0.0339
_diffrn_orient_matrix_UB_31 0.0229
_diffrn_orient_matrix_UB_32 0.0411
_diffrn_orient_matrix_UB_33 -0.0226
_diffrn_radiation_detector CCD
_diffrn_radiation_monochromator Confocal
_diffrn_radiation_type MoK\a
_diffrn_radiation_wavelength 0.71073
_diffrn_reflns_av_R_equivalents 0.0421
_diffrn_reflns_av_unetI/netI 0.0387
_diffrn_reflns_laue_measured_fraction_full 0.999
_diffrn_reflns_laue_measured_fraction_max 0.997
_diffrn_reflns_limit_h_max 14
_diffrn_reflns_limit_h_min -14
_diffrn_reflns_limit_k_max 25
_diffrn_reflns_limit_k_min -25
_diffrn_reflns_limit_l_max 17
_diffrn_reflns_limit_l_min -16
_diffrn_reflns_number 28448
_diffrn_reflns_point_group_measured_fraction_full 0.999
_diffrn_reflns_point_group_measured_fraction_max 0.997
_diffrn_reflns_theta_full 25.242
_diffrn_reflns_theta_max 27.936
_diffrn_reflns_theta_min 1.895
_diffrn_source 'Rotating Anode'
_diffrn_source_current 16.0000
_diffrn_source_power 0.8000
_diffrn_source_voltage 50.0000
_exptl_absorpt_coefficient_mu 3.016
_exptl_absorpt_correction_T_max 1.0000
_exptl_absorpt_correction_T_min 0.7915
_exptl_absorpt_correction_type multi-scan
_exptl_absorpt_process_details crystalclear
_exptl_crystal_colour red
_exptl_crystal_colour_primary red
_exptl_crystal_density_diffrn 2.023
_exptl_crystal_density_method 'not measured'
_exptl_crystal_description Prism
_exptl_crystal_F_000 1656
_exptl_crystal_size_max 0.22
_exptl_crystal_size_mid 0.20
_exptl_crystal_size_min 0.12
_refine_diff_density_max 1.672
_refine_diff_density_min -1.083
_refine_diff_density_rms 0.134
_refine_ls_extinction_method none
_refine_ls_goodness_of_fit_ref 1.056
_refine_ls_hydrogen_treatment constr
_refine_ls_matrix_type full
_refine_ls_number_parameters 481
_refine_ls_number_reflns 6763
_refine_ls_number_restraints 127
_refine_ls_restrained_S_all 1.080
_refine_ls_R_factor_all 0.0414
_refine_ls_R_factor_gt 0.0315
_refine_ls_shift/su_max 0.025
_refine_ls_shift/su_mean 0.000
_refine_ls_structure_factor_coef Fsqd
_refine_ls_weighting_details 'w=1/[\s^2^(Fo^2^)+(0.0366P)^2^] where P=(Fo^2^+2Fc^2^)/3'
_refine_ls_weighting_scheme calc
_refine_ls_wR_factor_gt 0.0631
_refine_ls_wR_factor_ref 0.0670
_reflns_Friedel_coverage 0.000
_reflns_number_gt 5606
_reflns_number_total 6763
_reflns_threshold_expression 'I > 2\s(I)'
_cod_data_source_file c5dt04391c2.cif
_cod_data_source_block r140630f1
_cod_depositor_comments
;
The following automatic conversions were performed:

'_exptl_absorpt_correction_type' value 'Multi-scan' changed to
'multi-scan' according to
/usr/data/users/saulius/crontab/automatic-downloads/rss-feeds/RSC/lib/dictionaries/cif_core.dic
dictionary named 'cif_core.dic' version 2.4.2 from 2011-04-26.

Automatic conversion script
Id: cif_fix_values 4268 2015-11-12 08:31:59Z antanas 

 Adding full bibliography for 7037869--7037875.cif.
;
_cod_original_cell_volume 2825.9(10)
_cod_database_code 7037872
_shelx_space_group_comment
;
The symmetry employed for this shelxl refinement is uniquely defined
by the following loop, which should always be used as a source of
symmetry information in preference to the above space-group names.
They are only intended as comments.
;
_shelx_estimated_absorpt_t_max 0.714
_shelx_estimated_absorpt_t_min 0.557
_diffrn_number_total 13298
_olex2_refinement_description
;
1. Fixed Uiso
 At 1.2 times of:
  All C(H) groups
2. Restrained distances
 C22-F7 \\sim C22-F8 \\sim C22-F9 \\sim C22-F9' \\sim C22-F7' \\sim C22-F8'
\\sim C22-F7" \\sim C22-F8" ~
 C22-F9"
 with sigma of 0.01
 F7-F8 \\sim F7-F9 \\sim F8-F9 \\sim F9'-F7' \\sim F9'-F8' \\sim F7'-F8' \\sim
F7"-F8" \\sim F7"-F9" \\sim F8"-
 F9"
 with sigma of 0.01
3. Uiso/Uaniso restraints and constraints
Uanis(F8') \\sim Ueq, Uanis(F8) \\sim Ueq, Uanis(F8") \\sim Ueq, Uanis(F7')
\\sim Ueq, Uanis(F7) \\sim Ueq, Uanis(F7") \\sim Ueq, Uanis(F9') \\sim Ueq,
Uanis(F9) \\sim Ueq, Uanis(F9") \\sim Ueq: with sigma of 0.01 and sigma for
terminal atoms of 0.01
4. Rigid body (RIGU) restrains
 F8', F8, F8", F7', F7, F7", F9', F9, F9"
 with sigma for 1-2 distances of 0.004 and sigma for 1-3 distances of 0.004
5. Others
 1*[Sof(F7)+Sof(F8)+Sof(F9)]+1*[Sof(F7')+Sof(F8')+Sof(F9')]+1*[Sof(F7")+
 Sof(F8")+Sof(F9")]=1 with esd of 0.0001
 Sof(F7)=Sof(F8)=Sof(F9)=FVAR(1)
 Sof(F7')=Sof(F8')=Sof(F9')=FVAR(2)
 Sof(F7")=Sof(F8")=Sof(F9")=FVAR(3)
6.a Aromatic/amide H refined with riding coordinates:
 C3(H3), C4(H4), C5(H5), C7(H7), C8(H8), C10(H10), C12(H12), C13(H13),
 C15(H15), C16(H16), C19(H19), C24(H24)
;
_shelx_shelxl_version_number 2014/7
_olex2_submission_special_instructions 'No special instructions were received'

loop_
_space_group_symop_operation_xyz
'x, y, z'
'-x+1/2, y+1/2, -z+1/2'
'-x, -y, -z'
'x-1/2, -y-1/2, z-1/2'

loop_
_atom_site_label
_atom_site_type_symbol
_atom_site_fract_x
_atom_site_fract_y
_atom_site_fract_z
_atom_site_U_iso_or_equiv
_atom_site_adp_type
_atom_site_occupancy
_atom_site_site_symmetry_order
_atom_site_calc_flag
_atom_site_refinement_flags_posn
_atom_site_refinement_flags_adp
_atom_site_refinement_flags_occupancy
_atom_site_disorder_assembly
_atom_site_disorder_group
Ho1 Ho 0.45807(2) 0.09261(2) 0.46876(2) 0.01462(5) Uani 1 1 d . . . . .
Cl1 Cl 0.66527(8) 0.46452(5) 0.40224(8) 0.0404(2) Uani 1 1 d . . . . .
F1 F 0.4198(3) 0.12361(15) 0.84322(17) 0.0598(8) Uani 1 1 d . . . . .
F2 F 0.3343(2) 0.21123(18) 0.76971(17) 0.0659(9) Uani 1 1 d . . . . .
F3 F 0.49721(19) 0.22428(14) 0.86198(15) 0.0475(6) Uani 1 1 d . . . . .
F4 F 0.74200(19) 0.31923(12) 0.6077(2) 0.0541(7) Uani 1 1 d . . . . .
F5 F 0.7859(2) 0.25724(15) 0.48176(16) 0.0567(8) Uani 1 1 d . . . . .
F6 F 0.84615(16) 0.22804(12) 0.63408(17) 0.0412(5) Uani 1 1 d . . . . .
F10 F 0.15590(18) -0.00632(13) 0.17239(16) 0.0467(6) Uani 1 1 d . . . . .
F11 F 0.2240(2) -0.08312(11) 0.28080(16) 0.0396(5) Uani 1 1 d . . . . .
F12 F 0.2913(2) -0.07736(13) 0.13311(18) 0.0529(7) Uani 1 1 d . . . . .
O1 O 0.39593(16) -0.01196(11) 0.54093(14) 0.0165(4) Uani 1 1 d . . . . .
O2 O 0.46343(18) 0.11927(12) 0.64414(15) 0.0207(5) Uani 1 1 d . . . . .
O3 O 0.61630(18) 0.16937(11) 0.51231(15) 0.0199(5) Uani 1 1 d . . . . .
O4 O 0.51147(18) 0.12273(12) 0.30597(15) 0.0199(5) Uani 1 1 d . . . . .
O5 O 0.33343(18) 0.03391(12) 0.34203(14) 0.0222(5) Uani 1 1 d . . . . .
N1 N 0.2585(2) 0.10205(13) 0.51887(18) 0.0176(5) Uani 1 1 d . . . . .
N2 N 0.3654(2) 0.21654(14) 0.45211(18) 0.0194(5) Uani 1 1 d . . . . .
C1 C 0.2126(2) 0.04486(17) 0.5604(2) 0.0169(6) Uani 1 1 d . . . . .
C2 C 0.2845(2) -0.01626(16) 0.5714(2) 0.0174(6) Uani 1 1 d . . . . .
C3 C 0.2381(3) -0.07458(17) 0.6138(2) 0.0218(7) Uani 1 1 d . . . . .
H3 H 0.2840 -0.1160 0.6208 0.026 Uiso 1 1 calc R . . . .
C4 C 0.1231(3) -0.07387(18) 0.6472(3) 0.0249(7) Uani 1 1 d . . . . .
H4 H 0.0935 -0.1149 0.6767 0.030 Uiso 1 1 calc R . . . .
C5 C 0.0538(3) -0.01606(18) 0.6382(2) 0.0265(7) Uani 1 1 d . . . . .
H5 H -0.0232 -0.0169 0.6611 0.032 Uiso 1 1 calc R . . . .
C6 C 0.0967(3) 0.04508(17) 0.5950(2) 0.0215(7) Uani 1 1 d . . . . .
C7 C 0.0324(3) 0.10790(18) 0.5833(3) 0.0256(7) Uani 1 1 d . . . . .
H7 H -0.0458 0.1099 0.6034 0.031 Uiso 1 1 calc R . . . .
C8 C 0.0812(3) 0.16604(18) 0.5432(2) 0.0242(7) Uani 1 1 d . . . . .
H8 H 0.0385 0.2087 0.5366 0.029 Uiso 1 1 calc R . . . .
C9 C 0.1965(3) 0.16105(17) 0.5121(2) 0.0202(6) Uani 1 1 d . . . . .
C10 C 0.2585(3) 0.22198(17) 0.4777(2) 0.0207(6) Uani 1 1 d . . . . .
H10 H 0.2201 0.2661 0.4739 0.025 Uiso 1 1 calc R . . . .
C11 C 0.4287(3) 0.27944(17) 0.4364(2) 0.0202(6) Uani 1 1 d . . . . .
C12 C 0.4294(3) 0.33428(17) 0.5059(2) 0.0241(7) Uani 1 1 d . . . . .
H12 H 0.3807 0.3323 0.5614 0.029 Uiso 1 1 calc R . . . .
C13 C 0.5005(3) 0.39177(18) 0.4949(3) 0.0283(7) Uani 1 1 d . . . . .
H13 H 0.5010 0.4292 0.5426 0.034 Uiso 1 1 calc R . . . .
C14 C 0.5707(3) 0.39441(17) 0.4138(3) 0.0267(7) Uani 1 1 d . . . . .
C15 C 0.5696(3) 0.34090(18) 0.3430(3) 0.0273(7) Uani 1 1 d . . . . .
H15 H 0.6165 0.3439 0.2864 0.033 Uiso 1 1 calc R . . . .
C16 C 0.4998(3) 0.28280(18) 0.3546(2) 0.0247(7) Uani 1 1 d . . . . .
H16 H 0.5002 0.2453 0.3070 0.030 Uiso 1 1 calc R . . . .
C17 C 0.4384(3) 0.1817(2) 0.7950(2) 0.0307(8) Uani 1 1 d . . . . .
C18 C 0.5018(3) 0.17022(18) 0.6977(2) 0.0206(7) Uani 1 1 d . . . . .
C19 C 0.5895(3) 0.21667(18) 0.6765(2) 0.0231(7) Uani 1 1 d . . . . .
H19 H 0.6117 0.2533 0.7234 0.028 Uiso 1 1 calc R . . . .
C20 C 0.6452(3) 0.20943(17) 0.5860(2) 0.0192(6) Uani 1 1 d . . . . .
C21 C 0.7553(3) 0.25442(17) 0.5756(2) 0.0236(7) Uani 1 1 d . . . . .
C22 C 0.5817(3) 0.12205(16) 0.1404(2) 0.0255(7) Uani 1 1 d D . . . .
C23 C 0.5027(3) 0.09247(17) 0.2201(2) 0.0204(6) Uani 1 1 d . . . . .
C24 C 0.4301(3) 0.03776(18) 0.1888(2) 0.0252(7) Uani 1 1 d . . . . .
H24 H 0.4371 0.0160 0.1242 0.030 Uiso 1 1 calc R . . . .
C25 C 0.3461(3) 0.01431(18) 0.2524(2) 0.0215(7) Uani 1 1 d . . . . .
C26 C 0.2541(3) -0.0394(2) 0.2088(2) 0.0306(8) Uani 1 1 d . . . . .
F7 F 0.6494(5) 0.1758(3) 0.1802(4) 0.0397(14) Uani 0.576(3) 1 d D U P A 1
F8 F 0.5177(6) 0.1495(3) 0.0610(4) 0.0385(17) Uani 0.576(3) 1 d D U P A 1
F9 F 0.6536(6) 0.0755(3) 0.1083(7) 0.060(2) Uani 0.576(3) 1 d D U P A 1
F7' F 0.585(2) 0.1910(4) 0.1412(17) 0.044(5) Uani 0.135(3) 1 d D U P A 2
F8' F 0.5502(16) 0.1015(12) 0.0446(7) 0.039(5) Uani 0.135(3) 1 d D U P A 2
F9' F 0.6930(9) 0.1002(12) 0.1619(14) 0.029(4) Uani 0.135(3) 1 d D U P A 2
F7" F 0.6835(7) 0.1462(7) 0.1796(8) 0.046(3) Uani 0.290(3) 1 d D U P A 3
F8" F 0.5236(10) 0.1719(5) 0.0877(9) 0.033(3) Uani 0.290(3) 1 d D U P A 3
F9" F 0.6041(10) 0.0731(4) 0.0702(8) 0.033(3) Uani 0.290(3) 1 d D U P A 3

loop_
_atom_site_aniso_label
_atom_site_aniso_U_11
_atom_site_aniso_U_22
_atom_site_aniso_U_33
_atom_site_aniso_U_23
_atom_site_aniso_U_13
_atom_site_aniso_U_12
Ho1 0.01403(7) 0.01820(8) 0.01202(7) 0.00027(5) 0.00334(5) 0.00047(6)
Cl1 0.0360(5) 0.0249(4) 0.0620(6) 0.0023(4) 0.0129(4) -0.0056(4)
F1 0.093(2) 0.0593(17) 0.0324(13) -0.0070(12) 0.0349(13) -0.0277(16)
F2 0.0291(13) 0.130(3) 0.0406(13) -0.0194(15) 0.0130(10) 0.0212(15)
F3 0.0468(14) 0.0711(17) 0.0264(11) -0.0254(11) 0.0134(10) -0.0225(13)
F4 0.0324(13) 0.0251(12) 0.107(2) -0.0084(13) 0.0162(13) -0.0071(10)
F5 0.0506(15) 0.092(2) 0.0291(12) 0.0035(12) 0.0115(10) -0.0425(14)
F6 0.0159(10) 0.0503(14) 0.0561(13) 0.0179(12) -0.0042(9) -0.0012(10)
F10 0.0284(11) 0.0629(16) 0.0455(13) 0.0018(12) -0.0155(10) -0.0046(11)
F11 0.0413(13) 0.0416(14) 0.0362(12) 0.0001(10) 0.0046(10) -0.0160(10)
F12 0.0507(15) 0.0652(17) 0.0455(14) -0.0359(12) 0.0186(12) -0.0240(13)
O1 0.0132(10) 0.0202(11) 0.0167(10) 0.0012(9) 0.0049(8) 0.0015(8)
O2 0.0204(11) 0.0280(12) 0.0140(10) -0.0012(9) 0.0035(8) -0.0046(10)
O3 0.0178(11) 0.0242(12) 0.0179(10) 0.0007(9) 0.0031(8) 0.0000(9)
O4 0.0229(11) 0.0228(11) 0.0144(10) 0.0019(9) 0.0043(8) -0.0008(9)
O5 0.0202(11) 0.0335(13) 0.0136(10) -0.0029(9) 0.0042(8) -0.0042(10)
N1 0.0153(12) 0.0238(14) 0.0138(12) -0.0008(10) 0.0024(9) 0.0001(10)
N2 0.0183(13) 0.0236(14) 0.0162(12) 0.0008(11) 0.0013(10) 0.0022(11)
C1 0.0147(14) 0.0257(16) 0.0106(13) -0.0016(12) 0.0028(11) 0.0003(12)
C2 0.0135(14) 0.0253(16) 0.0137(13) -0.0018(12) 0.0030(11) -0.0020(12)
C3 0.0176(16) 0.0250(17) 0.0237(16) 0.0015(13) 0.0066(13) 0.0032(12)
C4 0.0215(17) 0.0283(18) 0.0259(17) 0.0020(14) 0.0083(13) -0.0038(13)
C5 0.0182(15) 0.0330(19) 0.0296(17) 0.0019(15) 0.0099(13) -0.0024(14)
C6 0.0184(15) 0.0257(17) 0.0209(15) -0.0008(13) 0.0056(12) 0.0000(13)
C7 0.0160(15) 0.034(2) 0.0280(18) 0.0020(14) 0.0071(13) 0.0024(13)
C8 0.0191(15) 0.0270(18) 0.0268(17) -0.0002(14) 0.0038(13) 0.0067(14)
C9 0.0179(15) 0.0240(16) 0.0187(15) -0.0018(13) 0.0014(12) 0.0006(13)
C10 0.0185(15) 0.0233(16) 0.0202(15) -0.0010(13) 0.0005(12) 0.0051(13)
C11 0.0181(15) 0.0220(16) 0.0203(14) 0.0043(13) 0.0000(12) 0.0045(13)
C12 0.0228(16) 0.0237(17) 0.0260(16) 0.0008(14) 0.0024(13) 0.0031(13)
C13 0.0280(18) 0.0235(18) 0.0334(18) -0.0052(14) 0.0033(15) 0.0011(14)
C14 0.0225(17) 0.0216(17) 0.0354(19) 0.0061(14) -0.0003(14) 0.0010(13)
C15 0.0247(17) 0.0268(18) 0.0310(18) 0.0067(15) 0.0051(14) 0.0018(14)
C16 0.0267(17) 0.0242(17) 0.0240(16) 0.0023(14) 0.0070(13) 0.0031(14)
C17 0.0254(18) 0.048(2) 0.0194(16) -0.0081(16) 0.0071(13) -0.0075(16)
C18 0.0162(15) 0.0305(18) 0.0152(14) -0.0009(13) 0.0014(11) 0.0029(13)
C19 0.0227(16) 0.0275(17) 0.0193(15) -0.0056(13) 0.0023(12) -0.0033(14)
C20 0.0140(14) 0.0235(16) 0.0198(15) 0.0045(13) -0.0010(11) 0.0009(12)
C21 0.0187(16) 0.0271(17) 0.0246(16) 0.0032(14) -0.0004(13) 0.0008(13)
C22 0.0289(19) 0.0294(18) 0.0192(16) 0.0056(14) 0.0080(14) 0.0026(15)
C23 0.0190(15) 0.0273(17) 0.0153(14) 0.0059(13) 0.0040(11) 0.0054(13)
C24 0.0266(17) 0.0340(19) 0.0162(15) -0.0065(14) 0.0081(12) -0.0036(15)
C25 0.0182(15) 0.0303(18) 0.0158(14) 0.0014(13) 0.0008(12) 0.0005(13)
C26 0.0276(18) 0.043(2) 0.0216(16) -0.0090(15) 0.0052(14) -0.0065(16)
F7 0.036(3) 0.059(3) 0.025(2) 0.004(2) 0.009(2) -0.021(3)
F8 0.049(3) 0.041(4) 0.024(3) 0.013(3) -0.004(2) -0.012(3)
F9 0.054(4) 0.050(3) 0.084(5) 0.024(3) 0.055(4) 0.021(3)
F7' 0.058(9) 0.028(7) 0.050(9) 0.003(7) 0.027(7) 0.005(7)
F8' 0.046(8) 0.056(9) 0.016(7) 0.001(7) 0.004(6) -0.006(7)
F9' 0.017(7) 0.043(9) 0.028(7) 0.006(7) 0.010(6) 0.008(7)
F7" 0.028(5) 0.080(8) 0.032(5) 0.017(6) 0.008(4) -0.009(5)
F8" 0.040(6) 0.023(5) 0.037(6) 0.017(4) 0.017(4) 0.006(4)
F9" 0.038(6) 0.026(4) 0.039(5) -0.002(4) 0.030(4) 0.010(4)

loop_
_atom_type_symbol
_atom_type_description
_atom_type_scat_dispersion_real
_atom_type_scat_dispersion_imag
_atom_type_scat_source
C C 0.0033 0.0016 'International Tables Vol C Tables 4.2.6.8 and 6.1.1.4'
H H 0.0000 0.0000 'International Tables Vol C Tables 4.2.6.8 and 6.1.1.4'
Cl Cl 0.1484 0.1585 'International Tables Vol C Tables 4.2.6.8 and 6.1.1.4'
F F 0.0171 0.0103 'International Tables Vol C Tables 4.2.6.8 and 6.1.1.4'
Ho Ho -0.2175 4.6783 'International Tables Vol C Tables 4.2.6.8 and 6.1.1.4'
N N 0.0061 0.0033 'International Tables Vol C Tables 4.2.6.8 and 6.1.1.4'
O O 0.0106 0.0060 'International Tables Vol C Tables 4.2.6.8 and 6.1.1.4'

loop_
_geom_angle_atom_site_label_1
_geom_angle_atom_site_label_2
_geom_angle_atom_site_label_3
_geom_angle
_geom_angle_site_symmetry_1
_geom_angle_site_symmetry_3
O1 Ho1 Ho1 35.35(5) . 3_656
O1 Ho1 Ho1 36.61(5) 3_656 3_656
O1 Ho1 O1 71.96(8) 3_656 .
O1 Ho1 O2 104.31(7) 3_656 .
O1 Ho1 O3 83.86(7) 3_656 .
O1 Ho1 O3 133.42(7) . .
O1 Ho1 O4 82.36(7) 3_656 .
O1 Ho1 O5 72.00(7) . .
O1 Ho1 O5 91.83(7) 3_656 .
O1 Ho1 N1 140.29(8) 3_656 .
O1 Ho1 N1 68.49(8) . .
O1 Ho1 N2 155.01(8) 3_656 .
O1 Ho1 N2 132.76(7) . .
O2 Ho1 Ho1 90.61(6) . 3_656
O2 Ho1 O1 77.12(7) . .
O2 Ho1 O3 71.05(7) . .
O2 Ho1 O5 138.53(7) . .
O2 Ho1 N1 70.29(8) . .
O2 Ho1 N2 81.76(8) . .
O3 Ho1 Ho1 111.47(5) . 3_656
O3 Ho1 O5 149.73(7) . .
O3 Ho1 N1 127.00(8) . .
O3 Ho1 N2 75.16(7) . .
O4 Ho1 Ho1 110.52(6) . 3_656
O4 Ho1 O1 133.46(7) . .
O4 Ho1 O2 148.20(8) . .
O4 Ho1 O3 79.00(7) . .
O4 Ho1 O5 70.73(7) . .
O4 Ho1 N1 123.61(8) . .
O4 Ho1 N2 80.47(8) . .
O5 Ho1 Ho1 79.96(6) . 3_656
O5 Ho1 N1 72.98(8) . .
O5 Ho1 N2 99.43(8) . .
N1 Ho1 Ho1 103.78(6) . 3_656
N1 Ho1 N2 64.68(8) . .
N2 Ho1 Ho1 167.77(5) . 3_656
Ho1 O1 Ho1 108.05(8) 3_656 .
C2 O1 Ho1 119.25(18) . .
C2 O1 Ho1 132.45(19) . 3_656
C18 O2 Ho1 133.7(2) . .
C20 O3 Ho1 135.37(19) . .
C23 O4 Ho1 133.7(2) . .
C25 O5 Ho1 133.32(19) . .
C1 N1 Ho1 116.97(19) . .
C9 N1 Ho1 123.3(2) . .
C9 N1 C1 119.7(3) . .
C10 N2 Ho1 115.8(2) . .
C10 N2 C11 117.8(3) . .
C11 N2 Ho1 125.32(19) . .
N1 C1 C2 117.9(3) . .
N1 C1 C6 121.7(3) . .
C2 C1 C6 120.4(3) . .
O1 C2 C1 117.4(3) . .
O1 C2 C3 124.5(3) . .
C3 C2 C1 118.1(3) . .
C2 C3 H3 119.5 . .
C2 C3 C4 121.0(3) . .
C4 C3 H3 119.5 . .
C3 C4 H4 119.1 . .
C5 C4 C3 121.7(3) . .
C5 C4 H4 119.1 . .
C4 C5 H5 120.2 . .
C4 C5 C6 119.7(3) . .
C6 C5 H5 120.2 . .
C5 C6 C1 119.1(3) . .
C5 C6 C7 124.1(3) . .
C7 C6 C1 116.9(3) . .
C6 C7 H7 119.6 . .
C8 C7 C6 120.8(3) . .
C8 C7 H7 119.6 . .
C7 C8 H8 120.9 . .
C7 C8 C9 118.3(3) . .
C9 C8 H8 120.9 . .
N1 C9 C8 122.6(3) . .
N1 C9 C10 115.7(3) . .
C8 C9 C10 121.5(3) . .
N2 C10 C9 120.5(3) . .
N2 C10 H10 119.8 . .
C9 C10 H10 119.8 . .
C12 C11 N2 121.3(3) . .
C12 C11 C16 119.6(3) . .
C16 C11 N2 118.8(3) . .
C11 C12 H12 119.8 . .
C13 C12 C11 120.4(3) . .
C13 C12 H12 119.8 . .
C12 C13 H13 120.2 . .
C14 C13 C12 119.5(3) . .
C14 C13 H13 120.2 . .
C13 C14 Cl1 120.0(3) . .
C15 C14 Cl1 119.1(3) . .
C15 C14 C13 120.9(3) . .
C14 C15 H15 120.1 . .
C14 C15 C16 119.7(3) . .
C16 C15 H15 120.1 . .
C11 C16 H16 120.1 . .
C15 C16 C11 119.8(3) . .
C15 C16 H16 120.1 . .
F1 C17 F2 107.7(3) . .
F1 C17 F3 107.5(3) . .
F1 C17 C18 112.7(3) . .
F2 C17 F3 106.6(3) . .
F2 C17 C18 109.4(3) . .
F3 C17 C18 112.8(3) . .
O2 C18 C17 114.0(3) . .
O2 C18 C19 127.7(3) . .
C19 C18 C17 118.3(3) . .
C18 C19 H19 120.2 . .
C18 C19 C20 119.6(3) . .
C20 C19 H19 120.2 . .
O3 C20 C19 127.1(3) . .
O3 C20 C21 115.9(3) . .
C19 C20 C21 117.0(3) . .
F4 C21 F6 106.3(3) . .
F4 C21 C20 112.5(3) . .
F5 C21 F4 107.8(3) . .
F5 C21 F6 107.2(3) . .
F5 C21 C20 113.2(3) . .
F6 C21 C20 109.5(3) . .
F7 C22 C23 111.4(3) . .
F8 C22 C23 111.2(4) . .
F8 C22 F7 104.5(4) . .
F9 C22 C23 112.6(4) . .
F9 C22 F7 106.9(4) . .
F9 C22 F8 109.8(4) . .
F7' C22 C23 112.3(8) . .
F7' C22 F8' 108.0(6) . .
F7' C22 F9' 106.7(7) . .
F8' C22 C23 113.6(7) . .
F8' C22 F9' 106.0(6) . .
F9' C22 C23 109.9(8) . .
F7" C22 C23 114.5(6) . .
F7" C22 F8" 109.3(6) . .
F7" C22 F9" 107.3(5) . .
F8" C22 C23 108.9(6) . .
F8" C22 F9" 105.4(5) . .
F9" C22 C23 111.0(5) . .
O4 C23 C22 115.3(3) . .
O4 C23 C24 127.9(3) . .
C24 C23 C22 116.8(3) . .
C23 C24 H24 120.2 . .
C23 C24 C25 119.7(3) . .
C25 C24 H24 120.2 . .
O5 C25 C24 127.0(3) . .
O5 C25 C26 114.6(3) . .
C24 C25 C26 118.3(3) . .
F10 C26 C25 109.4(3) . .
F11 C26 F10 106.9(3) . .
F11 C26 C25 111.8(3) . .
F12 C26 F10 107.9(3) . .
F12 C26 F11 107.5(3) . .
F12 C26 C25 113.0(3) . .

loop_
_geom_bond_atom_site_label_1
_geom_bond_atom_site_label_2
_geom_bond_distance
_geom_bond_site_symmetry_2
Ho1 Ho1 3.7451(7) 3_656
Ho1 O1 2.349(2) .
Ho1 O1 2.2788(19) 3_656
Ho1 O2 2.338(2) .
Ho1 O3 2.352(2) .
Ho1 O4 2.331(2) .
Ho1 O5 2.362(2) .
Ho1 N1 2.422(2) .
Ho1 N2 2.599(3) .
Cl1 C14 1.735(3) .
F1 C17 1.305(4) .
F2 C17 1.326(4) .
F3 C17 1.330(4) .
F4 C21 1.323(4) .
F5 C21 1.303(4) .
F6 C21 1.327(4) .
F10 C26 1.333(4) .
F11 C26 1.325(4) .
F12 C26 1.325(4) .
O1 Ho1 2.2788(19) 3_656
O1 C2 1.363(3) .
O2 C18 1.255(4) .
O3 C20 1.250(4) .
O4 C23 1.257(4) .
O5 C25 1.247(3) .
N1 C1 1.348(4) .
N1 C9 1.331(4) .
N2 C10 1.292(4) .
N2 C11 1.427(4) .
C1 C2 1.428(4) .
C1 C6 1.429(4) .
C2 C3 1.373(4) .
C3 H3 0.9500 .
C3 C4 1.414(4) .
C4 H4 0.9500 .
C4 C5 1.358(5) .
C5 H5 0.9500 .
C5 C6 1.406(4) .
C6 C7 1.409(4) .
C7 H7 0.9500 .
C7 C8 1.369(5) .
C8 H8 0.9500 .
C8 C9 1.408(4) .
C9 C10 1.455(4) .
C10 H10 0.9500 .
C11 C12 1.387(5) .
C11 C16 1.396(4) .
C12 H12 0.9500 .
C12 C13 1.381(5) .
C13 H13 0.9500 .
C13 C14 1.381(5) .
C14 C15 1.379(5) .
C15 H15 0.9500 .
C15 C16 1.383(5) .
C16 H16 0.9500 .
C17 C18 1.530(4) .
C18 C19 1.382(4) .
C19 H19 0.9500 .
C19 C20 1.395(4) .
C20 C21 1.535(4) .
C22 C23 1.541(4) .
C22 F7 1.360(5) .
C22 F8 1.320(5) .
C22 F9 1.303(5) .
C22 F7' 1.322(7) .
C22 F8' 1.326(7) .
C22 F9' 1.338(7) .
C22 F7" 1.307(6) .
C22 F8" 1.318(6) .
C22 F9" 1.350(6) .
C23 C24 1.373(5) .
C24 H24 0.9500 .
C24 C25 1.394(4) .
C25 C26 1.538(5) .

loop_
_geom_torsion_atom_site_label_1
_geom_torsion_atom_site_label_2
_geom_torsion_atom_site_label_3
_geom_torsion_atom_site_label_4
_geom_torsion
_geom_torsion_site_symmetry_1
Ho1 O1 C2 C1 -2.0(3) .
Ho1 O1 C2 C1 -175.59(18) 3_656
Ho1 O1 C2 C3 6.0(4) 3_656
Ho1 O1 C2 C3 179.5(2) .
Ho1 O2 C18 C17 153.0(2) .
Ho1 O2 C18 C19 -24.7(5) .
Ho1 O3 C20 C19 5.6(5) .
Ho1 O3 C20 C21 -175.44(19) .
Ho1 O4 C23 C22 -162.88(18) .
Ho1 O4 C23 C24 18.6(5) .
Ho1 O5 C25 C24 -18.6(5) .
Ho1 O5 C25 C26 164.0(2) .
Ho1 N1 C1 C2 -0.1(3) .
Ho1 N1 C1 C6 178.5(2) .
Ho1 N1 C9 C8 -178.9(2) .
Ho1 N1 C9 C10 -3.4(4) .
Ho1 N2 C10 C9 -0.7(4) .
Ho1 N2 C11 C12 -121.0(3) .
Ho1 N2 C11 C16 53.0(3) .
Cl1 C14 C15 C16 176.3(3) .
F1 C17 C18 O2 43.1(4) .
F1 C17 C18 C19 -139.1(3) .
F2 C17 C18 O2 -76.7(4) .
F2 C17 C18 C19 101.2(4) .
F3 C17 C18 O2 164.9(3) .
F3 C17 C18 C19 -17.2(5) .
O1 C2 C3 C4 177.4(3) .
O2 C18 C19 C20 0.4(5) .
O3 C20 C21 F4 138.5(3) .
O3 C20 C21 F5 16.0(4) .
O3 C20 C21 F6 -103.5(3) .
O4 C23 C24 C25 6.5(5) .
O5 C25 C26 F10 82.6(3) .
O5 C25 C26 F11 -35.7(4) .
O5 C25 C26 F12 -157.1(3) .
N1 C1 C2 O1 1.4(4) .
N1 C1 C2 C3 179.9(3) .
N1 C1 C6 C5 -179.6(3) .
N1 C1 C6 C7 0.2(4) .
N1 C9 C10 N2 2.6(4) .
N2 C11 C12 C13 173.5(3) .
N2 C11 C16 C15 -174.6(3) .
C1 N1 C9 C8 -2.5(4) .
C1 N1 C9 C10 173.0(3) .
C1 C2 C3 C4 -1.0(5) .
C1 C6 C7 C8 -1.8(5) .
C2 C1 C6 C5 -1.1(4) .
C2 C1 C6 C7 178.8(3) .
C2 C3 C4 C5 0.4(5) .
C3 C4 C5 C6 -0.2(5) .
C4 C5 C6 C1 0.5(5) .
C4 C5 C6 C7 -179.3(3) .
C5 C6 C7 C8 178.1(3) .
C6 C1 C2 O1 -177.2(2) .
C6 C1 C2 C3 1.3(4) .
C6 C7 C8 C9 1.3(5) .
C7 C8 C9 N1 0.9(5) .
C7 C8 C9 C10 -174.3(3) .
C8 C9 C10 N2 178.1(3) .
C9 N1 C1 C2 -176.7(3) .
C9 N1 C1 C6 1.9(4) .
C10 N2 C11 C12 46.4(4) .
C10 N2 C11 C16 -139.6(3) .
C11 N2 C10 C9 -169.3(3) .
C11 C12 C13 C14 0.2(5) .
C12 C11 C16 C15 -0.5(5) .
C12 C13 C14 Cl1 -177.2(3) .
C12 C13 C14 C15 0.9(5) .
C13 C14 C15 C16 -1.9(5) .
C14 C15 C16 C11 1.6(5) .
C16 C11 C12 C13 -0.4(5) .
C17 C18 C19 C20 -177.1(3) .
C18 C19 C20 O3 9.0(5) .
C18 C19 C20 C21 -169.9(3) .
C19 C20 C21 F4 -42.5(4) .
C19 C20 C21 F5 -165.0(3) .
C19 C20 C21 F6 75.5(4) .
C22 C23 C24 C25 -172.0(3) .
C23 C24 C25 O5 -6.3(5) .
C23 C24 C25 C26 171.0(3) .
C24 C25 C26 F10 -95.1(3) .
C24 C25 C26 F11 146.7(3) .
C24 C25 C26 F12 25.2(5) .
F7 C22 C23 O4 1.4(5) .
F7 C22 C23 C24 -179.9(4) .
F8 C22 C23 O4 -114.8(4) .
F8 C22 C23 C24 63.9(5) .
F9 C22 C23 O4 121.5(5) .
F9 C22 C23 C24 -59.8(6) .
F7' C22 C23 O4 -41.1(13) .
F7' C22 C23 C24 137.5(13) .
F8' C22 C23 O4 -164.0(12) .
F8' C22 C23 C24 14.6(12) .
F9' C22 C23 O4 77.4(11) .
F9' C22 C23 C24 -103.9(11) .
F7" C22 C23 O4 33.5(8) .
F7" C22 C23 C24 -147.8(7) .
F8" C22 C23 O4 -89.2(7) .
F8" C22 C23 C24 89.5(7) .
F9" C22 C23 O4 155.2(6) .
F9" C22 C23 C24 -26.1(7) .
